data_2232124
loop_
_publ_author_name
'Agarwal, Alka'
'Singh, Manavendra Kumar'
'Singh, Suryabhan'
'Bhattacharya, S.'
'Awasthi, Satish K.'

_publ_section_title
;
 <i>N</i>-(Prop-2-yn-1-yl)-1,3-benzothiazol-2-amine
;
_journal_coeditor_code ZJ2020
_journal_issue 10
_journal_name_full 'Acta Crystallographica Section E'
_journal_page_first o2637
_journal_page_last o2638
_journal_paper_doi 10.1107/S1600536811035136
_journal_volume 67
_journal_year 2011
_chemical_formula_iupac 'C10 H8 N2  S'
_chemical_formula_moiety 'C10 H8 N2  S'
_chemical_formula_sum 'C10 H8 N2 S'
_chemical_formula_weight 188.25
_chemical_name_systematic
;
<i>N</i>-(Prop-2-yn-1-yl)-1,3-benzothiazol-2-amine
;
_space_group_IT_number 14
_symmetry_cell_setting monoclinic
_symmetry_space_group_name_Hall '-P 2ybc'
_symmetry_space_group_name_H-M 'P 1 21/c 1'
_atom_sites_solution_hydrogens geom
_atom_sites_solution_primary direct
_atom_sites_solution_secondary difmap
_audit_creation_method SHELXL-97
_cell_angle_alpha 90.00
_cell_angle_beta 99.445(5)
_cell_angle_gamma 90.00
_cell_formula_units_Z 4
_cell_length_a 6.8048(4)
_cell_length_b 8.6071(5)
_cell_length_c 15.8244(8)
_cell_measurement_reflns_used 1697
_cell_measurement_temperature 293(2)
_cell_measurement_theta_max 29.0585
_cell_measurement_theta_min 3.4880
_cell_volume 914.26(9)
_computing_cell_refinement 'CrysAlis PRO (Oxford Diffraction, 2009)'
_computing_data_collection 'CrysAlis PRO (Oxford Diffraction, 2009)'
_computing_data_reduction 'CrysAlis PRO (Oxford Diffraction, 2009)'
_computing_molecular_graphics 'Mercury (Macrae <i>et al.</i>, 2006)'
_computing_publication_material 'publCIF (Westrip, 2010)'
_computing_structure_refinement 'SHELXL97 (Sheldrick, 2008)'
_computing_structure_solution 'SHELXS97 (Sheldrick, 2008)'
_diffrn_ambient_temperature 293(2)
_diffrn_measured_fraction_theta_full 0.998
_diffrn_measured_fraction_theta_max 0.998
_diffrn_measurement_device_type 'Oxford Diffraction Xcalibur Eos'
_diffrn_measurement_method \w
_diffrn_radiation_monochromator graphite
_diffrn_radiation_source 'fine-focus sealed tube'
_diffrn_radiation_type MoK\a
_diffrn_radiation_wavelength 0.71073
_diffrn_reflns_av_R_equivalents 0.0451
_diffrn_reflns_av_sigmaI/netI 0.0740
_diffrn_reflns_limit_h_max 5
_diffrn_reflns_limit_h_min -9
_diffrn_reflns_limit_k_max 9
_diffrn_reflns_limit_k_min -10
_diffrn_reflns_limit_l_max 19
_diffrn_reflns_limit_l_min -19
_diffrn_reflns_number 4188
_diffrn_reflns_theta_full 29.12
_diffrn_reflns_theta_max 29.12
_diffrn_reflns_theta_min 3.52
_diffrn_standards_decay_% 0
_diffrn_standards_interval_count 0
_diffrn_standards_interval_time 0
_diffrn_standards_number 0
_exptl_absorpt_coefficient_mu 0.302
_exptl_absorpt_correction_T_max 1.00000
_exptl_absorpt_correction_T_min 0.77126
_exptl_absorpt_correction_type multi-scan
_exptl_absorpt_process_details '(CrysAlis PRO; Oxford Diffraction, 2009)'
_exptl_crystal_colour 'light pink'
_exptl_crystal_density_diffrn 1.368
_exptl_crystal_density_method 'not measured'
_exptl_crystal_description Block
_exptl_crystal_F_000 392
_exptl_crystal_size_max .40
_exptl_crystal_size_mid .39
_exptl_crystal_size_min .38
_refine_diff_density_max 0.174
_refine_diff_density_min -0.269
_refine_ls_extinction_method none
_refine_ls_goodness_of_fit_ref 0.876
_refine_ls_hydrogen_treatment mixed
_refine_ls_matrix_type full
_refine_ls_number_parameters 128
_refine_ls_number_reflns 2454
_refine_ls_number_restraints 0
_refine_ls_restrained_S_all 0.876
_refine_ls_R_factor_all 0.0780
_refine_ls_R_factor_gt 0.0430
_refine_ls_shift/su_max 0.05
_refine_ls_shift/su_mean 0.012
_refine_ls_structure_factor_coef Fsqd
_refine_ls_weighting_details 'calc w=1/[\s^2^(Fo^2^)+(0.0804P)^2^+0.0000P] where P=(Fo^2^+2Fc^2^)/3'
_refine_ls_weighting_scheme calc
_refine_ls_wR_factor_gt 0.1113
_refine_ls_wR_factor_ref 0.1314
_reflns_number_gt 1428
_reflns_number_total 2454
_reflns_threshold_expression I>2\s(I)
_cod_data_source_file zj2020.cif
_cod_data_source_block I
_cod_original_sg_symbol_H-M 'P 21/c'
_cod_original_formula_sum 'C10 H8 N2  S'
_cod_database_code 2232124
_cod_database_fobs_code 2232124

loop_
_symmetry_equiv_pos_as_xyz
'x, y, z'
'-x, y+1/2, -z+1/2'
'-x, -y, -z'
'x, -y-1/2, z-1/2'

loop_
_atom_site_type_symbol
_atom_site_label
_atom_site_fract_x
_atom_site_fract_y
_atom_site_fract_z
_atom_site_U_iso_or_equiv
_atom_site_adp_type
_atom_site_calc_flag
_atom_site_refinement_flags
_atom_site_occupancy
_atom_site_symmetry_multiplicity
H HN2 -0.004(4) 0.093(3) 0.0660(17) 0.085(8) Uiso d . 1 1
S S1 0.42981(8) 0.29415(6) 0.04155(3) 0.0554(2) Uani d . 1 1
N N1 0.2087(2) 0.08399(18) -0.04719(10) 0.0464(4) Uani d . 1 1
N N2 0.0971(3) 0.1551(2) 0.07821(11) 0.0548(5) Uani d . 1 1
C C7 0.2251(3) 0.1665(2) 0.02239(12) 0.0444(5) Uani d . 1 1
C C6 0.3657(3) 0.1159(2) -0.09078(12) 0.0457(5) Uani d . 1 1
C C9 -0.0017(3) 0.3891(3) 0.14573(12) 0.0505(5) Uani d . 1 1
C C1 0.5014(3) 0.2280(2) -0.05259(13) 0.0497(5) Uani d . 1 1
C C8 0.1095(3) 0.2429(3) 0.15623(14) 0.0541(5) Uani d . 1 1
H H8A 0.250(2) 0.2658(4) 0.1781(3) 0.065 Uiso calc R 1 1
H H8B 0.0582(7) 0.1790(9) 0.1993(6) 0.065 Uiso calc R 1 1
C C2 0.6662(4) 0.2711(3) -0.08909(17) 0.0638(7) Uani d . 1 1
H H2 0.750(2) 0.3410(19) -0.0650(7) 0.077 Uiso calc R 1 1
C C5 0.3948(3) 0.0473(3) -0.16713(14) 0.0577(6) Uani d . 1 1
H H5 0.306(2) -0.0263(18) -0.1935(7) 0.069 Uiso calc R 1 1
C C3 0.6923(4) 0.2005(3) -0.16390(17) 0.0705(7) Uani d . 1 1
H H3 0.805(3) 0.2274(8) -0.1895(7) 0.085 Uiso calc R 1 1
C C4 0.5588(4) 0.0906(3) -0.20341(16) 0.0674(7) Uani d . 1 1
H H4 0.5794(6) 0.0458(12) -0.2544(14) 0.081 Uiso calc R 1 1
C C10 -0.0941(4) 0.5029(3) 0.13609(15) 0.0737(7) Uani d . 1 1
H H10 -0.165(2) 0.591(2) 0.1287(3) 0.088 Uiso calc R 1 1

loop_
_atom_site_aniso_label
_atom_site_aniso_U_11
_atom_site_aniso_U_22
_atom_site_aniso_U_33
_atom_site_aniso_U_12
_atom_site_aniso_U_13
_atom_site_aniso_U_23
S1 0.0584(4) 0.0468(4) 0.0591(4) -0.0137(2) 0.0038(3) -0.0032(2)
N1 0.0444(9) 0.0428(9) 0.0508(9) -0.0020(7) 0.0046(7) -0.0031(7)
N2 0.0561(12) 0.0534(11) 0.0553(10) -0.0136(9) 0.0101(9) -0.0129(9)
C7 0.0454(11) 0.0370(10) 0.0484(10) -0.0012(9) 0.0009(8) 0.0009(8)
C6 0.0435(11) 0.0409(11) 0.0506(11) 0.0074(9) 0.0010(9) 0.0062(9)
C9 0.0494(12) 0.0545(13) 0.0476(11) -0.0088(10) 0.0081(9) -0.0043(9)
C1 0.0482(11) 0.0429(12) 0.0567(12) 0.0018(9) 0.0045(9) 0.0114(9)
C8 0.0607(13) 0.0532(13) 0.0480(11) -0.0043(11) 0.0078(10) -0.0035(10)
C2 0.0572(14) 0.0577(14) 0.0773(17) -0.0066(11) 0.0130(12) 0.0125(12)
C5 0.0582(13) 0.0584(14) 0.0544(12) 0.0092(11) 0.0030(10) 0.0013(10)
C3 0.0617(15) 0.0776(19) 0.0761(17) 0.0052(13) 0.0227(13) 0.0242(14)
C4 0.0686(16) 0.0786(17) 0.0572(13) 0.0226(14) 0.0164(12) 0.0117(12)
C10 0.0827(17) 0.0700(17) 0.0664(15) 0.0148(15) 0.0062(13) -0.0025(13)

loop_
_atom_type_symbol
_atom_type_description
_atom_type_scat_dispersion_real
_atom_type_scat_dispersion_imag
_atom_type_scat_source
C C 0.0033 0.0016 'International Tables Vol C Tables 4.2.6.8 and 6.1.1.4'
H H 0.0000 0.0000 'International Tables Vol C Tables 4.2.6.8 and 6.1.1.4'
O O 0.0106 0.0060 'International Tables Vol C Tables 4.2.6.8 and 6.1.1.4'
S S 0.1246 0.1234 'International Tables Vol C Tables 4.2.6.8 and 6.1.1.4'
N N 0.0061 0.0033 'International Tables Vol C Tables 4.2.6.8 and 6.1.1.4'

loop_
_geom_angle_atom_site_label_1
_geom_angle_atom_site_label_2
_geom_angle_atom_site_label_3
_geom_angle
C1 S1 C7 88.46(10)
C7 N1 C6 110.27(17)
C7 N2 C8 125.02(19)
C7 N2 HN2 118.2(16)
C8 N2 HN2 116.7(16)
N1 C7 N2 122.92(18)
N1 C7 S1 116.23(15)
N2 C7 S1 120.83(15)
C5 C6 N1 125.34(19)
C5 C6 C1 119.37(19)
N1 C6 C1 115.29(17)
C10 C9 C8 178.2(2)
C2 C1 C6 121.5(2)
C2 C1 S1 128.74(19)
C6 C1 S1 109.74(14)
N2 C8 C9 113.45(18)
N2 C8 H8A 108.9
C9 C8 H8A 108.9
N2 C8 H8B 108.9
C9 C8 H8B 108.9
H8A C8 H8B 107.7
C3 C2 C1 117.9(2)
C3 C2 H2 121.1
C1 C2 H2 121.1
C6 C5 C4 119.0(2)
C6 C5 H5 120.5
C4 C5 H5 120.5
C2 C3 C4 121.7(2)
C2 C3 H3 119.2
C4 C3 H3 119.2
C3 C4 C5 120.6(2)
C3 C4 H4 119.7
C5 C4 H4 119.7
C9 C10 H10 180.0

loop_
_geom_bond_atom_site_label_1
_geom_bond_atom_site_label_2
_geom_bond_distance
S1 C1 1.738(2)
S1 C7 1.7612(19)
N1 C7 1.299(2)
N1 C6 1.391(2)
N2 C7 1.342(3)
N2 C8 1.438(3)
N2 HN2 0.87(3)
C6 C5 1.388(3)
C6 C1 1.402(3)
C9 C10 1.160(3)
C9 C8 1.464(3)
C1 C2 1.394(3)
C8 H8A 0.9843
C8 H8B 0.9843
C2 C3 1.368(3)
C2 H2 0.8728
C5 C4 1.388(3)
C5 H5 0.9257
C3 C4 1.387(3)
C3 H3 0.9510
C4 H4 0.9255
C10 H10 0.8942

loop_
_geom_hbond_atom_site_label_D
_geom_hbond_atom_site_label_H
_geom_hbond_atom_site_label_A
_geom_hbond_site_symmetry_A
_geom_hbond_distance_DH
_geom_hbond_distance_HA
_geom_hbond_distance_DA
_geom_hbond_angle_DHA
_geom_hbond_publ_flag
N2 HN2 N1 3_555 0.87(3) 2.05(3) 2.910(2) 170(2) yes
C8 H8A C4 4_566 0.98 2.86 3.756(3) 152.5(6) yes
C10 H10 C1 3_565 0.89 2.87 3.687(3) 153.0(10) yes
C10 H10 C6 3_565 0.89 2.89 3.776(3) 174.0(10) yes
C10 H10 Cg1 3_565 0.89 2.74 3.548(3) 151 yes

loop_
_geom_torsion_atom_site_label_1
_geom_torsion_atom_site_label_2
_geom_torsion_atom_site_label_3
_geom_torsion_atom_site_label_4
_geom_torsion
C6 N1 C7 N2 -177.76(18)
C6 N1 C7 S1 1.1(2)
C8 N2 C7 N1 179.58(19)
C8 N2 C7 S1 0.7(3)
C1 S1 C7 N1 -0.77(16)
C1 S1 C7 N2 178.15(17)
C7 N1 C6 C5 179.50(18)
C7 N1 C6 C1 -1.0(2)
C5 C6 C1 C2 -0.7(3)
N1 C6 C1 C2 179.82(18)
C5 C6 C1 S1 179.97(15)
N1 C6 C1 S1 0.4(2)
C7 S1 C1 C2 -179.2(2)
C7 S1 C1 C6 0.15(15)
C7 N2 C8 C9 91.1(3)
C10 C9 C8 N2 44(7)
C6 C1 C2 C3 0.0(3)
S1 C1 C2 C3 179.24(17)
N1 C6 C5 C4 -179.97(17)
C1 C6 C5 C4 0.6(3)
C1 C2 C3 C4 0.8(4)
C2 C3 C4 C5 -0.9(3)
C6 C5 C4 C3 0.2(3)

loop_
_cod_related_entry_id
_cod_related_entry_database
_cod_related_entry_code
1 ChemSpider 8830584
